data_7060103
loop_
_publ_author_name
'Chen, Siyuan'
'Cheng, Shuangjing'
'Zhao, Liang'
'Sun, Chunyi'
'Qin, Chao'
'Su, Zhongmin'

_publ_section_title
;
 Self-assembly of zirconocene-based metal--organic capsules: the
 structure, luminescence sensing of Fe3+ and iodine capture
;
_journal_issue 48
_journal_name_full 'New Journal of Chemistry'
_journal_page_first 21255
_journal_page_last 21260
_journal_paper_doi 10.1039/D0NJ04576D
_journal_volume 44
_journal_year 2020
_chemical_formula_moiety 'C54 H48 O20 Zr6, 2(Cl), C4 H9 N O, H O'
_chemical_formula_sum 'C58 H59 Cl2 N O22 Zr6'
_chemical_formula_weight 1740.28
_space_group_crystal_system triclinic
_space_group_IT_number 2
_space_group_name_Hall '-P 1'
_space_group_name_H-M_alt 'P -1'
_atom_sites_solution_hydrogens mixed
_atom_sites_solution_primary dual
_audit_creation_date 2020-08-14
_audit_creation_method
;
Olex2 1.3
(compiled 2020.07.31 svn.rc2a77460 for OlexSys, GUI svn.r6145)
;
_audit_update_record
;
2020-08-21 deposited with the CCDC.	2020-11-17 downloaded from the CCDC.
;
_cell_angle_alpha 72.965(2)
_cell_angle_beta 80.879(3)
_cell_angle_gamma 80.069(3)
_cell_formula_units_Z 2
_cell_length_a 14.7990(8)
_cell_length_b 16.2691(10)
_cell_length_c 17.0541(9)
_cell_measurement_reflns_used 9962
_cell_measurement_temperature 173(2)
_cell_measurement_theta_max 25.000
_cell_measurement_theta_min 1.953
_cell_volume 3841.6(4)
_computing_cell_refinement 'SAINT+ Ver. 2016.5-0 (Bruker-AXS, 2016)'
_computing_data_collection 'APEX3 Ver. 2016.5-0 (Bruker-AXS, 2016)'
_computing_data_reduction 'SAINT+ Ver. 2016.5-0 (Bruker-AXS, 2016)'
_computing_molecular_graphics 'Olex2 1.3 (Dolomanov et al., 2009)'
_computing_publication_material 'Olex2 1.3 (Dolomanov et al., 2009)'
_computing_structure_refinement 'SHELXL 2014/7 (Sheldrick, 2015)'
_computing_structure_solution 'XT (Sheldrick, 2015a)'
_diffrn_ambient_temperature 173.02
_diffrn_detector 'charge-coupled device (CCD) area detector'
_diffrn_detector_area_resol_mean 7.9
_diffrn_detector_type 'Bruker D8 VENTURE'
_diffrn_measured_fraction_theta_full 0.994
_diffrn_measured_fraction_theta_max 0.994
_diffrn_measurement_device 'three-circle diffractometer'
_diffrn_measurement_device_type 'Bruker D8 VENTURE'
_diffrn_measurement_method '0.5\% \w and 0.5\% \f scans'
_diffrn_radiation_collimation 'focusing mirrors'
_diffrn_radiation_detector 'Bruker D8 VENTURE'
_diffrn_radiation_monochromator 'mirror optics'
_diffrn_radiation_probe x-ray
_diffrn_radiation_type 'Mo K\a'
_diffrn_radiation_wavelength 0.71073
_diffrn_radiation_xray_symbol K-L~3~
_diffrn_reflns_av_R_equivalents 0.1279
_diffrn_reflns_av_unetI/netI 0.0960
_diffrn_reflns_Laue_measured_fraction_full 0.994
_diffrn_reflns_Laue_measured_fraction_max 0.994
_diffrn_reflns_limit_h_max 17
_diffrn_reflns_limit_h_min -17
_diffrn_reflns_limit_k_max 19
_diffrn_reflns_limit_k_min -19
_diffrn_reflns_limit_l_max 20
_diffrn_reflns_limit_l_min -20
_diffrn_reflns_number 66772
_diffrn_reflns_point_group_measured_fraction_full 0.994
_diffrn_reflns_point_group_measured_fraction_max 0.994
_diffrn_reflns_theta_full 25.113
_diffrn_reflns_theta_max 25.113
_diffrn_reflns_theta_min 2.632
_diffrn_source 'microfocus sealed X-ray tube'
_diffrn_source_type 'Incoatec I\ms'
_exptl_absorpt_coefficient_mu 0.917
_exptl_absorpt_correction_T_max 0.86
_exptl_absorpt_correction_T_min 0.84
_exptl_absorpt_correction_type multi-scan
_exptl_absorpt_process_details
;
SADABS-2016/2 (Krause et al., 2015) was used for absorption correction.
;
_exptl_crystal_colour colorless
_exptl_crystal_density_diffrn 1.504
_exptl_crystal_density_method 'not measured'
_exptl_crystal_description block
_exptl_crystal_F_000 1728
_exptl_crystal_size_max 0.24
_exptl_crystal_size_mid 0.22
_exptl_crystal_size_min 0.2
_refine_diff_density_max 2.107
_refine_diff_density_min -0.845
_refine_diff_density_rms 0.146
_refine_ls_extinction_method none
_refine_ls_goodness_of_fit_ref 1.035
_refine_ls_hydrogen_treatment constr
_refine_ls_matrix_type full
_refine_ls_number_parameters 760
_refine_ls_number_reflns 13631
_refine_ls_number_restraints 213
_refine_ls_restrained_S_all 1.029
_refine_ls_R_factor_all 0.1459
_refine_ls_R_factor_gt 0.0630
_refine_ls_shift/su_max 0.001
_refine_ls_shift/su_mean 0.000
_refine_ls_structure_factor_coef Fsqd
_refine_ls_weighting_details 'w=1/[\s^2^(Fo^2^)+(0.0760P)^2^+27.9275P] where P=(Fo^2^+2Fc^2^)/3'
_refine_ls_weighting_scheme calc
_refine_ls_wR_factor_gt 0.1449
_refine_ls_wR_factor_ref 0.1963
_reflns_Friedel_coverage 0.000
_reflns_number_gt 7367
_reflns_number_total 13631
_reflns_threshold_expression 'I > 2\s(I)'
_cod_data_source_file d0nj04576d2.cif
_cod_data_source_block Zr-MC-1
_cod_depositor_comments 'Adding full bibliography for 7060103--7060105.cif.'
_cod_database_code 7060103
_shelx_shelxl_version_number 2014/7
_shelx_space_group_comment
;
The symmetry employed for this shelxl refinement is uniquely defined
by the following loop, which should always be used as a source of
symmetry information in preference to the above space-group names.
They are only intended as comments.
;
_shelx_estimated_absorpt_t_max 0.54
_shelx_estimated_absorpt_t_min 0.21
_olex2_refinement_description
;
1. Fixed Uiso
 At 1.2 times of:
  All C(H) groups, H2 of O2, H3 of O3, H4 of O4, H5 of O5, H6 of O6, H15 of O15
 At 1.5 times of:
  All C(H,H,H) groups, H22 of O22
2. Rigid body (RIGU) restrains
 C30, C31, C32, C33, C34
 with sigma for 1-2 distances of 0.001 and sigma for 1-3 distances of 0.001
 C40, C41, C42, C43, C44
 with sigma for 1-2 distances of 0.001 and sigma for 1-3 distances of 0.001
 C50, C51, C52, C53, C54
 with sigma for 1-2 distances of 0.001 and sigma for 1-3 distances of 0.001
 C35, C36, C37, C38, C39
 with sigma for 1-2 distances of 0.001 and sigma for 1-3 distances of 0.001
 C45, C46, C47, C48, C49
 with sigma for 1-2 distances of 0.001 and sigma for 1-3 distances of 0.001
 C5, C6, C7, C8, C9
 with sigma for 1-2 distances of 0.001 and sigma for 1-3 distances of 0.001
 N1, O21, C56, C57, C55, C58
 with sigma for 1-2 distances of 0.001 and sigma for 1-3 distances of 0.001
3.a Free rotating group:
 O22(H22)
3.b :
 C5(C6,C7,C8,C9), C30(C31,C32,C33,C34), C35(C36,C37,C38,C39), C40(C41,C42,C43,
 C44), C45(C46,C47,C48,C49), C50(C51,C52,C53,C54)
3.c Aromatic/amide H refined with riding coordinates:
 O2(H2), O3(H3), O4(H4), O5(H5), O6(H6), O15(H15), C2(H2A), C3(H3A), C5(H5A),
 C6(H6A), C7(H7), C8(H8), C9(H9), C10(H10), C15(H15A), C16(H16), C20(H20),
 C24(H24), C25(H25), C26(H26), C27(H27), C28(H28), C29(H29), C30(H30), C31(H31),
  C32(H32), C33(H33), C34(H34), C35(H35), C36(H36), C37(H37), C38(H38),
 C39(H39), C40(H40), C41(H41), C42(H42), C43(H43), C44(H44), C45(H45), C46(H46),
  C47(H47), C48(H48), C49(H49), C50(H50), C51(H51), C52(H52), C53(H53), C54(H54)
3.d Idealised Me refined as rotating group:
 C55(H55A,H55B,H55C), C57(H57A,H57B,H57C), C58(H58A,H58B,H58C)
;
_olex2_submission_special_instructions 'No special instructions were received'

loop_
_space_group_symop_operation_xyz
'x, y, z'
'-x, -y, -z'

loop_
_atom_site_label
_atom_site_type_symbol
_atom_site_fract_x
_atom_site_fract_y
_atom_site_fract_z
_atom_site_U_iso_or_equiv
_atom_site_adp_type
_atom_site_occupancy
_atom_site_site_symmetry_order
_atom_site_calc_flag
_atom_site_refinement_flags_posn
_atom_site_refinement_flags_adp
_atom_site_refinement_flags_occupancy
_atom_site_disorder_assembly
_atom_site_disorder_group
Zr1 Zr 0.07784(6) 0.82507(5) 0.11527(5) 0.0275(2) Uani 1 1 d . . . . .
Zr2 Zr 0.27080(6) 0.82490(5) -0.01879(5) 0.0295(2) Uani 1 1 d . . . . .
Zr3 Zr 0.55716(6) 0.28986(5) 0.38399(6) 0.0310(2) Uani 1 1 d . . . . .
Zr4 Zr 0.36127(7) 0.28442(5) 0.51328(5) 0.0306(2) Uani 1 1 d . . . . .
Zr5 Zr 0.09914(7) 0.72037(6) -0.03099(6) 0.0316(2) Uani 1 1 d . . . . .
Zr6 Zr 0.39376(7) 0.17936(5) 0.36646(6) 0.0322(2) Uani 1 1 d . . . . .
O1 O 0.1706(4) 0.7484(4) 0.0508(4) 0.0271(14) Uani 1 1 d . . . . .
O2 O 0.3578(4) 0.1609(4) 0.4949(4) 0.0318(15) Uani 1 1 d . . . . .
H2 H 0.3434 0.1092 0.5353 0.038 Uiso 1 1 calc R U . . .
O3 O 0.1675(4) 0.9091(4) 0.0320(4) 0.0302(14) Uani 1 1 d . . . . .
H3 H 0.1625 0.9704 0.0202 0.036 Uiso 1 1 calc R U . . .
O4 O 0.5376(4) 0.1657(4) 0.3773(4) 0.0352(16) Uani 1 1 d . . . . .
H4 H 0.5823 0.1159 0.3788 0.042 Uiso 1 1 calc R U . . .
O5 O 0.0101(4) 0.8148(4) 0.0190(4) 0.0344(15) Uani 1 1 d . . . . .
H5 H -0.0472 0.8455 0.0018 0.041 Uiso 1 1 calc R U . . .
O6 O 0.1823(4) 0.8160(4) -0.1027(4) 0.0337(15) Uani 1 1 d . . . . .
H6 H 0.1807 0.8475 -0.1590 0.040 Uiso 1 1 calc R U . . .
O7 O 0.4153(4) 0.2925(3) 0.3911(4) 0.0289(14) Uani 1 1 d . . . . .
O8 O 0.2361(5) 0.3274(4) 0.4504(4) 0.0392(17) Uani 1 1 d . . . . .
O9 O 0.3202(4) 0.7843(4) 0.1042(4) 0.0346(15) Uani 1 1 d . . . . .
O10 O 0.5347(5) 0.3365(4) 0.2526(4) 0.0393(16) Uani 1 1 d . . . . .
O11 O 0.3793(5) 0.4229(4) 0.4682(4) 0.0385(16) Uani 1 1 d . . . . .
O12 O 0.1921(5) 0.7875(4) 0.1913(4) 0.0352(16) Uani 1 1 d . . . . .
O13 O 0.0434(5) 0.6951(4) 0.1818(4) 0.0397(17) Uani 1 1 d . . . . .
O14 O 0.4276(5) 0.2614(4) 0.2409(4) 0.0393(17) Uani 1 1 d . . . . .
O15 O 0.5071(5) 0.2589(4) 0.5118(4) 0.0382(16) Uani 1 1 d . . . . .
H15 H 0.5420 0.2384 0.5576 0.046 Uiso 1 1 calc R U . . .
O16 O 0.2243(5) 0.6236(4) -0.0303(4) 0.0412(17) Uani 1 1 d . . . . .
O17 O 0.5100(5) 0.4247(4) 0.3846(4) 0.0356(16) Uani 1 1 d . . . . .
O18 O 0.3365(5) 0.6960(4) -0.0261(4) 0.0407(17) Uani 1 1 d . . . . .
O19 O 0.2566(5) 0.2573(4) 0.3527(4) 0.0403(17) Uani 1 1 d . . . . .
O20 O 0.0550(5) 0.6251(4) 0.0858(4) 0.0389(16) Uani 1 1 d . . . . .
C1 C 0.4351(6) 0.4007(6) 0.1495(5) 0.030(2) Uani 1 1 d . . . . .
C2 C 0.4324(7) 0.5499(6) 0.0722(6) 0.038(2) Uani 1 1 d . . . . .
H2A H 0.4582 0.6027 0.0573 0.045 Uiso 1 1 calc R U . . .
C3 C 0.4723(7) 0.4775(6) 0.1267(6) 0.036(2) Uani 1 1 d . . . . .
H3A H 0.5263 0.4805 0.1488 0.043 Uiso 1 1 calc R U . . .
C4 C 0.4693(7) 0.3269(6) 0.2182(6) 0.035(2) Uani 1 1 d . . . . .
C5 C 0.0369(5) 0.9490(5) 0.1817(5) 0.051(2) Uani 1 1 d G U . . .
H5A H 0.0842 0.9826 0.1797 0.062 Uiso 1 1 calc R U . . .
C6 C -0.0241(5) 0.9652(5) 0.1234(5) 0.054(2) Uani 1 1 d G U . . .
H6A H -0.0259 1.0118 0.0745 0.065 Uiso 1 1 calc R U . . .
C7 C -0.0819(5) 0.9014(5) 0.1492(5) 0.054(2) Uani 1 1 d G U . . .
H7 H -0.1304 0.8966 0.1209 0.065 Uiso 1 1 calc R U . . .
C8 C -0.0566(5) 0.8458(5) 0.2234(5) 0.053(2) Uani 1 1 d G U . . .
H8 H -0.0847 0.7962 0.2549 0.064 Uiso 1 1 calc R U . . .
C9 C 0.0168(5) 0.8752(5) 0.2435(5) 0.051(2) Uani 1 1 d G U . . .
H9 H 0.0479 0.8494 0.2912 0.061 Uiso 1 1 calc R U . . .
C10 C 0.3070(7) 0.5825(6) 0.3716(6) 0.038(2) Uani 1 1 d . . . . .
H10 H 0.2718 0.5584 0.4223 0.046 Uiso 1 1 calc R U . . .
C11 C 0.2753(7) 0.7588(6) 0.1742(7) 0.035(2) Uani 1 1 d . . . . .
C12 C 0.2229(7) 0.3213(6) 0.3806(6) 0.039(2) Uani 1 1 d . . . . .
C13 C 0.3201(7) 0.6897(5) 0.2403(6) 0.032(2) Uani 1 1 d . . . . .
C14 C 0.3533(7) 0.5453(6) 0.0390(6) 0.036(2) Uani 1 1 d . . . . .
C15 C 0.2688(7) 0.6561(6) 0.3145(6) 0.037(2) Uani 1 1 d . . . . .
H15A H 0.2079 0.6827 0.3267 0.045 Uiso 1 1 calc R U . . .
C16 C 0.4127(7) 0.6562(6) 0.2256(6) 0.033(2) Uani 1 1 d . . . . .
H16 H 0.4495 0.6836 0.1772 0.039 Uiso 1 1 calc R U . . .
C17 C 0.4307(7) 0.4592(6) 0.4064(6) 0.036(2) Uani 1 1 d . . . . .
C18 C 0.3014(8) 0.6272(7) -0.0100(6) 0.040(2) Uani 1 1 d . . . . .
C19 C 0.0871(7) 0.5440(6) 0.2200(6) 0.034(2) Uani 1 1 d . . . . .
C20 C 0.3620(7) 0.3943(6) 0.1104(6) 0.043(3) Uani 1 1 d . . . . .
H20 H 0.3406 0.3399 0.1208 0.052 Uiso 1 1 calc R U . . .
C21 C 0.1672(7) 0.3960(6) 0.3278(6) 0.034(2) Uani 1 1 d . . . . .
C22 C 0.0583(6) 0.6266(6) 0.1579(6) 0.033(2) Uani 1 1 d . . . . .
C23 C 0.3965(7) 0.5450(6) 0.3538(6) 0.035(2) Uani 1 1 d . . . . .
C24 C 0.4506(7) 0.5838(6) 0.2808(6) 0.037(2) Uani 1 1 d . . . . .
H24 H 0.5129 0.5598 0.2699 0.045 Uiso 1 1 calc R U . . .
C25 C 0.3202(7) 0.4675(6) 0.0559(6) 0.042(3) Uani 1 1 d . . . . .
H25 H 0.2689 0.4635 0.0306 0.050 Uiso 1 1 calc R U . . .
C26 C 0.1335(7) 0.4687(6) 0.3539(6) 0.040(3) Uani 1 1 d . . . . .
H26 H 0.1377 0.4681 0.4091 0.049 Uiso 1 1 calc R U . . .
C27 C 0.0932(7) 0.5433(6) 0.3004(6) 0.042(3) Uani 1 1 d . . . . .
H27 H 0.0701 0.5935 0.3188 0.050 Uiso 1 1 calc R U . . .
C28 C 0.1154(7) 0.4693(6) 0.1948(6) 0.041(3) Uani 1 1 d . . . . .
H28 H 0.1065 0.4686 0.1410 0.049 Uiso 1 1 calc R U . . .
C29 C 0.1570(8) 0.3952(6) 0.2477(6) 0.043(3) Uani 1 1 d . . . . .
H29 H 0.1783 0.3444 0.2299 0.052 Uiso 1 1 calc R U . . .
C30 C 0.4327(6) 0.8438(5) -0.0928(5) 0.063(2) Uani 1 1 d G U . . .
H30 H 0.4769 0.7933 -0.0890 0.075 Uiso 1 1 calc R U . . .
C31 C 0.3727(6) 0.8778(6) -0.1522(5) 0.067(3) Uani 1 1 d G U . . .
H31 H 0.3683 0.8548 -0.1964 0.081 Uiso 1 1 calc R U . . .
C32 C 0.3201(6) 0.9510(6) -0.1359(5) 0.069(3) Uani 1 1 d G U . . .
H32 H 0.2732 0.9872 -0.1670 0.083 Uiso 1 1 calc R U . . .
C33 C 0.3476(6) 0.9623(5) -0.0664(6) 0.063(2) Uani 1 1 d G U . . .
H33 H 0.3230 1.0077 -0.0414 0.076 Uiso 1 1 calc R U . . .
C34 C 0.4172(6) 0.8960(6) -0.0398(5) 0.065(3) Uani 1 1 d G U . . .
H34 H 0.4489 0.8878 0.0068 0.078 Uiso 1 1 calc R U . . .
C35 C 0.0632(7) 0.7358(7) -0.1765(6) 0.079(3) Uani 1 1 d G U . . .
H35 H 0.0984 0.7705 -0.2216 0.094 Uiso 1 1 calc R U . . .
C36 C -0.0185(7) 0.7643(6) -0.1353(6) 0.080(3) Uani 1 1 d G U . . .
H36 H -0.0495 0.8220 -0.1470 0.095 Uiso 1 1 calc R U . . .
C37 C -0.0474(7) 0.6943(7) -0.0741(6) 0.081(3) Uani 1 1 d G U . . .
H37 H -0.1019 0.6954 -0.0363 0.097 Uiso 1 1 calc R U . . .
C38 C 0.0164(7) 0.6227(6) -0.0775(6) 0.080(3) Uani 1 1 d G U . . .
H38 H 0.0138 0.5656 -0.0423 0.097 Uiso 1 1 calc R U . . .
C39 C 0.0848(7) 0.6483(7) -0.1407(6) 0.078(3) Uani 1 1 d G U . . .
H39 H 0.1376 0.6120 -0.1568 0.093 Uiso 1 1 calc R U . . .
C40 C 0.3746(6) 0.2847(5) 0.6592(5) 0.058(2) Uani 1 1 d G U . . .
H40 H 0.4322 0.2941 0.6704 0.070 Uiso 1 1 calc R U . . .
C41 C 0.3009(6) 0.3486(5) 0.6345(5) 0.057(2) Uani 1 1 d G U . . .
H41 H 0.2996 0.4091 0.6260 0.069 Uiso 1 1 calc R U . . .
C42 C 0.2295(5) 0.3080(5) 0.6246(5) 0.053(2) Uani 1 1 d G U . . .
H42 H 0.1710 0.3360 0.6081 0.064 Uiso 1 1 calc R U . . .
C43 C 0.2590(6) 0.2190(5) 0.6432(5) 0.055(2) Uani 1 1 d G U . . .
H43 H 0.2242 0.1758 0.6415 0.066 Uiso 1 1 calc R U . . .
C44 C 0.3487(6) 0.2046(5) 0.6645(5) 0.057(2) Uani 1 1 d G U . . .
H44 H 0.3857 0.1499 0.6800 0.069 Uiso 1 1 calc R U . . .
C45 C 0.3154(7) 0.0450(5) 0.4007(5) 0.065(2) Uani 1 1 d G U . . .
H45 H 0.2701 0.0359 0.4475 0.078 Uiso 1 1 calc R U . . .
C46 C 0.4087(7) 0.0151(5) 0.4008(5) 0.065(2) Uani 1 1 d G U . . .
H46 H 0.4388 -0.0181 0.4475 0.078 Uiso 1 1 calc R U . . .
C47 C 0.4506(6) 0.0420(5) 0.3208(6) 0.068(2) Uani 1 1 d G U . . .
H47 H 0.5145 0.0305 0.3029 0.081 Uiso 1 1 calc R U . . .
C48 C 0.3832(7) 0.0885(5) 0.2713(5) 0.062(2) Uani 1 1 d G U . . .
H48 H 0.3926 0.1145 0.2135 0.074 Uiso 1 1 calc R U . . .
C49 C 0.2996(6) 0.0903(5) 0.3207(6) 0.068(2) Uani 1 1 d G U . . .
H49 H 0.2415 0.1179 0.3029 0.081 Uiso 1 1 calc R U . . .
C50 C 0.7018(6) 0.2903(6) 0.4466(6) 0.066(3) Uani 1 1 d G U . . .
H50 H 0.6950 0.2928 0.5023 0.079 Uiso 1 1 calc R U . . .
C51 C 0.7145(6) 0.2155(5) 0.4206(6) 0.066(3) Uani 1 1 d G U . . .
H51 H 0.7181 0.1578 0.4553 0.079 Uiso 1 1 calc R U . . .
C52 C 0.7212(6) 0.2398(6) 0.3351(6) 0.067(3) Uani 1 1 d G U . . .
H52 H 0.7302 0.2017 0.3009 0.080 Uiso 1 1 calc R U . . .
C53 C 0.7126(6) 0.3296(6) 0.3083(6) 0.067(3) Uani 1 1 d G U . . .
H53 H 0.7146 0.3637 0.2525 0.080 Uiso 1 1 calc R U . . .
C54 C 0.7006(6) 0.3607(5) 0.3772(6) 0.065(3) Uani 1 1 d G U . . .
H54 H 0.6929 0.4200 0.3769 0.078 Uiso 1 1 calc R U . . .
Cl1 Cl 0.1778(2) 1.09524(16) 0.03357(18) 0.0513(7) Uani 1 1 d . . . . .
Cl2 Cl 0.3128(2) -0.00715(16) 0.62429(18) 0.0576(8) Uani 1 1 d . . . . .
O21 O 0.4057(6) 0.8089(5) 0.3511(5) 0.071(2) Uani 1 1 d . U . . .
N1 N 0.3679(8) 0.9006(6) 0.2322(7) 0.071(2) Uani 1 1 d . U . . .
C55 C 0.3066(10) 0.9632(8) 0.1772(8) 0.069(3) Uani 1 1 d . U . . .
H55A H 0.2782 0.9329 0.1475 0.104 Uiso 1 1 calc R U . . .
H55B H 0.3422 1.0060 0.1374 0.104 Uiso 1 1 calc R U . . .
H55C H 0.2582 0.9926 0.2096 0.104 Uiso 1 1 calc R U . . .
C56 C 0.3483(10) 0.8600(8) 0.3073(8) 0.065(2) Uani 1 1 d . U . . .
C57 C 0.2477(10) 0.8727(9) 0.3425(8) 0.077(3) Uani 1 1 d . U . . .
H57A H 0.2112 0.8443 0.3175 0.115 Uiso 1 1 calc R U . . .
H57B H 0.2249 0.9348 0.3303 0.115 Uiso 1 1 calc R U . . .
H57C H 0.2421 0.8470 0.4024 0.115 Uiso 1 1 calc R U . . .
C58 C 0.4662(10) 0.8860(9) 0.1957(9) 0.086(4) Uani 1 1 d . U . . .
H58A H 0.4687 0.8642 0.1475 0.128 Uiso 1 1 calc R U . . .
H58B H 0.5020 0.8435 0.2369 0.128 Uiso 1 1 calc R U . . .
H58C H 0.4922 0.9409 0.1787 0.128 Uiso 1 1 calc R U . . .
O22 O 0.1475(6) 0.9295(5) -0.2504(5) 0.064(2) Uani 1 1 d G . . . .
H22 H 0.1789 0.9513 -0.2974 0.096 Uiso 1 1 d G U . . .

loop_
_atom_site_aniso_label
_atom_site_aniso_U_11
_atom_site_aniso_U_22
_atom_site_aniso_U_33
_atom_site_aniso_U_23
_atom_site_aniso_U_13
_atom_site_aniso_U_12
Zr1 0.0339(5) 0.0212(4) 0.0263(5) -0.0065(4) -0.0039(4) -0.0004(4)
Zr2 0.0351(5) 0.0229(5) 0.0281(5) -0.0044(4) -0.0030(4) -0.0024(4)
Zr3 0.0359(6) 0.0197(4) 0.0355(5) -0.0042(4) -0.0055(4) -0.0034(4)
Zr4 0.0414(6) 0.0217(5) 0.0274(5) -0.0042(4) -0.0057(4) -0.0036(4)
Zr5 0.0414(6) 0.0255(5) 0.0293(5) -0.0087(4) -0.0085(4) -0.0023(4)
Zr6 0.0461(6) 0.0191(4) 0.0327(5) -0.0061(4) -0.0068(5) -0.0076(4)
O1 0.026(3) 0.023(3) 0.030(3) -0.005(3) -0.001(3) -0.002(3)
O2 0.045(4) 0.018(3) 0.029(3) -0.001(3) -0.001(3) -0.008(3)
O3 0.036(4) 0.018(3) 0.035(4) -0.005(3) -0.006(3) 0.001(3)
O4 0.039(4) 0.021(3) 0.044(4) -0.011(3) -0.009(3) 0.006(3)
O5 0.039(4) 0.029(3) 0.037(4) -0.011(3) -0.014(3) 0.005(3)
O6 0.039(4) 0.036(4) 0.024(3) 0.000(3) -0.011(3) -0.008(3)
O7 0.036(4) 0.019(3) 0.031(3) -0.007(3) -0.002(3) -0.006(3)
O8 0.049(4) 0.036(4) 0.031(4) -0.009(3) -0.008(3) 0.002(3)
O9 0.040(4) 0.034(4) 0.028(4) -0.004(3) -0.007(3) -0.007(3)
O10 0.041(4) 0.035(4) 0.038(4) -0.002(3) -0.003(3) -0.009(3)
O11 0.054(5) 0.026(3) 0.030(4) -0.004(3) -0.001(4) 0.001(3)
O12 0.041(4) 0.028(3) 0.032(4) -0.005(3) -0.008(3) 0.005(3)
O13 0.052(4) 0.028(4) 0.034(4) -0.006(3) -0.001(3) 0.002(3)
O14 0.062(5) 0.026(3) 0.031(4) -0.007(3) -0.005(3) -0.009(3)
O15 0.048(4) 0.034(4) 0.034(4) -0.005(3) -0.017(3) -0.005(3)
O16 0.053(5) 0.033(4) 0.039(4) -0.014(3) -0.009(4) 0.000(3)
O17 0.042(4) 0.017(3) 0.048(4) -0.004(3) -0.013(3) -0.003(3)
O18 0.045(4) 0.029(4) 0.044(4) -0.009(3) -0.003(3) 0.001(3)
O19 0.052(5) 0.027(4) 0.043(4) -0.008(3) -0.014(4) -0.004(3)
O20 0.052(4) 0.027(3) 0.039(4) -0.004(3) -0.014(3) -0.008(3)
C1 0.033(5) 0.025(5) 0.030(5) -0.009(4) 0.001(4) 0.003(4)
C2 0.052(7) 0.026(5) 0.039(6) -0.010(4) -0.006(5) -0.015(5)
C3 0.047(6) 0.030(5) 0.032(5) -0.006(4) -0.009(5) -0.008(5)
C4 0.047(6) 0.027(5) 0.031(5) -0.010(4) -0.007(5) 0.002(5)
C5 0.049(4) 0.053(4) 0.053(4) -0.027(3) 0.000(3) 0.008(4)
C6 0.051(5) 0.056(4) 0.055(4) -0.026(3) -0.002(3) 0.009(3)
C7 0.049(4) 0.057(5) 0.057(4) -0.028(3) -0.001(4) 0.009(3)
C8 0.049(5) 0.055(4) 0.056(4) -0.027(3) 0.001(3) 0.008(3)
C9 0.047(5) 0.053(4) 0.052(4) -0.027(3) 0.001(3) 0.011(3)
C10 0.051(7) 0.030(5) 0.027(5) 0.000(4) -0.007(5) 0.005(5)
C11 0.038(6) 0.022(5) 0.050(7) -0.014(5) -0.014(5) 0.000(4)
C12 0.039(6) 0.028(5) 0.046(6) 0.000(5) -0.010(5) -0.010(5)
C13 0.051(6) 0.018(4) 0.030(5) -0.007(4) -0.014(5) -0.003(4)
C14 0.046(6) 0.030(5) 0.030(5) -0.011(4) -0.001(5) 0.004(5)
C15 0.038(6) 0.027(5) 0.042(6) -0.004(5) -0.007(5) 0.003(4)
C16 0.040(6) 0.024(5) 0.036(6) -0.008(4) -0.002(5) -0.011(4)
C17 0.051(7) 0.024(5) 0.042(6) -0.023(5) -0.016(5) 0.002(5)
C18 0.047(7) 0.038(6) 0.036(6) -0.017(5) -0.001(5) -0.003(5)
C19 0.044(6) 0.023(5) 0.035(6) -0.006(4) -0.006(5) -0.004(4)
C20 0.048(7) 0.027(5) 0.052(7) -0.007(5) -0.006(6) -0.006(5)
C21 0.049(6) 0.022(5) 0.028(5) -0.004(4) -0.004(5) -0.006(4)
C22 0.030(5) 0.032(5) 0.040(6) -0.010(5) -0.006(5) -0.006(4)
C23 0.049(7) 0.027(5) 0.032(5) -0.006(4) -0.009(5) -0.011(5)
C24 0.036(6) 0.028(5) 0.046(6) -0.008(5) -0.008(5) 0.000(4)
C25 0.055(7) 0.030(5) 0.049(6) -0.018(5) -0.018(6) -0.003(5)
C26 0.054(7) 0.034(5) 0.033(6) -0.008(5) -0.009(5) -0.003(5)
C27 0.058(7) 0.032(5) 0.038(6) -0.017(5) -0.009(5) 0.001(5)
C28 0.060(7) 0.033(5) 0.036(6) -0.013(5) -0.015(5) -0.005(5)
C29 0.065(7) 0.024(5) 0.043(6) -0.015(5) -0.013(6) 0.001(5)
C30 0.055(5) 0.060(4) 0.062(5) -0.002(4) 0.016(4) -0.023(4)
C31 0.062(6) 0.063(5) 0.067(5) -0.004(4) 0.010(4) -0.022(4)
C32 0.063(5) 0.063(5) 0.072(5) -0.006(4) 0.008(4) -0.020(4)
C33 0.053(5) 0.059(4) 0.068(5) -0.004(4) 0.016(4) -0.026(4)
C34 0.056(5) 0.064(5) 0.065(5) -0.006(4) 0.013(4) -0.022(4)
C35 0.097(6) 0.095(5) 0.067(5) -0.040(5) -0.034(5) -0.022(4)
C36 0.097(7) 0.100(5) 0.063(6) -0.039(4) -0.038(4) -0.017(4)
C37 0.091(6) 0.106(6) 0.067(5) -0.036(5) -0.039(5) -0.019(5)
C38 0.089(7) 0.100(5) 0.073(6) -0.035(4) -0.038(4) -0.023(4)
C39 0.089(6) 0.094(5) 0.074(6) -0.040(4) -0.036(4) -0.023(5)
C40 0.073(4) 0.061(4) 0.037(6) -0.014(4) 0.001(4) -0.006(3)
C41 0.074(5) 0.061(4) 0.033(6) -0.015(3) 0.003(4) -0.006(3)
C42 0.070(4) 0.062(4) 0.025(5) -0.015(4) 0.007(3) -0.004(3)
C43 0.069(5) 0.061(4) 0.032(5) -0.016(3) 0.006(4) -0.006(3)
C44 0.071(5) 0.060(4) 0.037(6) -0.013(3) 0.002(4) -0.005(3)
C45 0.100(5) 0.039(5) 0.070(4) -0.027(3) -0.005(4) -0.028(4)
C46 0.100(5) 0.037(5) 0.071(4) -0.026(3) -0.006(4) -0.027(4)
C47 0.100(5) 0.042(5) 0.072(4) -0.026(4) -0.005(4) -0.026(4)
C48 0.101(5) 0.031(5) 0.069(4) -0.028(3) -0.005(4) -0.028(4)
C49 0.100(5) 0.044(5) 0.070(4) -0.027(4) -0.006(4) -0.025(4)
C50 0.043(7) 0.063(4) 0.093(5) -0.021(3) -0.008(4) -0.011(5)
C51 0.044(7) 0.062(4) 0.093(5) -0.020(3) -0.009(5) -0.010(3)
C52 0.045(7) 0.063(4) 0.093(5) -0.021(3) -0.008(5) -0.010(4)
C53 0.044(7) 0.063(4) 0.093(5) -0.019(3) -0.007(4) -0.010(4)
C54 0.038(6) 0.062(4) 0.095(5) -0.021(3) -0.007(5) -0.010(3)
Cl1 0.0569(18) 0.0333(14) 0.0654(18) -0.0136(13) -0.0200(15) 0.0017(12)
Cl2 0.075(2) 0.0287(13) 0.0543(17) -0.0006(12) 0.0059(16) 0.0007(13)
O21 0.094(4) 0.063(4) 0.061(4) -0.014(3) -0.038(3) 0.000(4)
N1 0.101(4) 0.055(4) 0.065(4) -0.018(3) -0.043(3) -0.002(3)
C55 0.102(5) 0.052(5) 0.064(5) -0.019(4) -0.043(4) -0.001(4)
C56 0.098(4) 0.047(5) 0.064(4) -0.021(3) -0.044(3) -0.004(3)
C57 0.098(4) 0.067(7) 0.071(5) -0.018(5) -0.041(4) 0.000(4)
C58 0.103(5) 0.080(8) 0.071(5) -0.010(5) -0.039(4) 0.005(4)
O22 0.080(6) 0.058(5) 0.041(5) 0.000(4) -0.002(4) 0.000(5)

loop_
_atom_type_symbol
_atom_type_description
_atom_type_scat_dispersion_real
_atom_type_scat_dispersion_imag
_atom_type_scat_source
C C 0.0033 0.0016 'International Tables Vol C Tables 4.2.6.8 and 6.1.1.4'
H H 0.0000 0.0000 'International Tables Vol C Tables 4.2.6.8 and 6.1.1.4'
Cl Cl 0.1484 0.1585 'International Tables Vol C Tables 4.2.6.8 and 6.1.1.4'
N N 0.0061 0.0033 'International Tables Vol C Tables 4.2.6.8 and 6.1.1.4'
O O 0.0106 0.0060 'International Tables Vol C Tables 4.2.6.8 and 6.1.1.4'
Zr Zr -2.9673 0.5597 'International Tables Vol C Tables 4.2.6.8 and 6.1.1.4'

loop_
_geom_angle_atom_site_label_1
_geom_angle_atom_site_label_2
_geom_angle_atom_site_label_3
_geom_angle
_geom_angle_site_symmetry_1
_geom_angle_site_symmetry_3
_geom_angle_publ_flag
Zr5 Zr1 Zr2 59.88(3) . . ?
O1 Zr1 Zr2 36.48(16) . . ?
O1 Zr1 Zr5 35.95(16) . . ?
O1 Zr1 O3 73.7(2) . . ?
O1 Zr1 O5 73.1(2) . . ?
O1 Zr1 O12 79.2(2) . . ?
O1 Zr1 O13 78.7(2) . . ?
O1 Zr1 C5 152.3(2) . . ?
O1 Zr1 C6 152.2(2) . . ?
O1 Zr1 C7 152.2(2) . . ?
O1 Zr1 C8 152.3(2) . . ?
O1 Zr1 C9 152.4(2) . . ?
O3 Zr1 Zr2 37.72(15) . . ?
O3 Zr1 Zr5 86.55(16) . . ?
O3 Zr1 O12 84.0(2) . . ?
O3 Zr1 O13 151.3(2) . . ?
O3 Zr1 C5 83.1(2) . . ?
O3 Zr1 C6 84.1(2) . . ?
O3 Zr1 C7 113.6(2) . . ?
O3 Zr1 C8 134.0(2) . . ?
O3 Zr1 C9 111.9(2) . . ?
O5 Zr1 Zr2 85.61(18) . . ?
O5 Zr1 Zr5 37.86(16) . . ?
O5 Zr1 O3 92.6(2) . . ?
O5 Zr1 O12 151.9(2) . . ?
O5 Zr1 O13 86.4(2) . . ?
O5 Zr1 C5 123.7(2) . . ?
O5 Zr1 C6 91.9(2) . . ?
O5 Zr1 C7 79.6(2) . . ?
O5 Zr1 C8 102.0(3) . . ?
O5 Zr1 C9 131.5(2) . . ?
O12 Zr1 Zr2 74.67(17) . . ?
O12 Zr1 Zr5 114.04(17) . . ?
O12 Zr1 O13 83.6(2) . . ?
O12 Zr1 C5 83.7(2) . . ?
O12 Zr1 C6 115.3(2) . . ?
O12 Zr1 C7 127.2(2) . . ?
O12 Zr1 C8 100.3(2) . . ?
O12 Zr1 C9 74.7(2) . . ?
O13 Zr1 Zr2 113.79(17) . . ?
O13 Zr1 Zr5 75.18(17) . . ?
O13 Zr1 C5 121.0(2) . . ?
O13 Zr1 C6 124.6(2) . . ?
O13 Zr1 C7 94.4(3) . . ?
O13 Zr1 C8 73.8(2) . . ?
O13 Zr1 C9 89.5(2) . . ?
C5 Zr1 Zr2 117.62(18) . . ?
C5 Zr1 Zr5 158.36(18) . . ?
C5 Zr1 C6 31.75(14) . . ?
C5 Zr1 C7 52.5(2) . . ?
C5 Zr1 C8 52.5(2) . . ?
C5 Zr1 C9 31.76(13) . . ?
C6 Zr1 Zr2 121.27(18) . . ?
C6 Zr1 Zr5 128.26(18) . . ?
C6 Zr1 C7 31.74(14) . . ?
C6 Zr1 C8 52.5(2) . . ?
C6 Zr1 C9 52.5(2) . . ?
C7 Zr1 Zr2 147.24(18) . . ?
C7 Zr1 Zr5 116.26(18) . . ?
C7 Zr1 C8 31.71(14) . . ?
C8 Zr1 Zr2 169.84(18) . . ?
C8 Zr1 Zr5 130.05(18) . . ?
C9 Zr1 Zr2 138.72(18) . . ?
C9 Zr1 Zr5 160.80(19) . . ?
C9 Zr1 C7 52.5(2) . . ?
C9 Zr1 C8 31.72(13) . . ?
Zr5 Zr2 Zr1 59.98(3) . . ?
O1 Zr2 Zr1 36.55(15) . . ?
O1 Zr2 Zr5 36.00(16) . . ?
O1 Zr2 O3 73.9(2) . . ?
O1 Zr2 O6 73.0(2) . . ?
O1 Zr2 O9 78.9(2) . . ?
O1 Zr2 O18 78.9(2) . . ?
O1 Zr2 C30 152.2(2) . . ?
O1 Zr2 C31 150.5(3) . . ?
O1 Zr2 C32 151.4(3) . . ?
O1 Zr2 C33 153.8(3) . . ?
O1 Zr2 C34 154.2(3) . . ?
O3 Zr2 Zr1 37.85(16) . . ?
O3 Zr2 Zr5 86.73(16) . . ?
O3 Zr2 O6 91.9(2) . . ?
O3 Zr2 O9 85.0(2) . . ?
O3 Zr2 O18 152.2(2) . . ?
O3 Zr2 C30 132.3(3) . . ?
O3 Zr2 C31 122.7(3) . . ?
O3 Zr2 C32 91.0(3) . . ?
O3 Zr2 C33 80.5(3) . . ?
O3 Zr2 C34 103.8(3) . . ?
O6 Zr2 Zr1 85.10(17) . . ?
O6 Zr2 Zr5 37.84(16) . . ?
O6 Zr2 O9 151.5(2) . . ?
O6 Zr2 O18 85.7(2) . . ?
O6 Zr2 C30 110.0(3) . . ?
O6 Zr2 C31 81.6(3) . . ?
O6 Zr2 C32 83.6(3) . . ?
O6 Zr2 C33 113.6(3) . . ?
O6 Zr2 C34 132.6(3) . . ?
O9 Zr2 Zr1 75.12(18) . . ?
O9 Zr2 Zr5 113.62(17) . . ?
O9 Zr2 C30 92.5(3) . . ?
O9 Zr2 C31 123.6(3) . . ?
O9 Zr2 C32 124.7(3) . . ?
O9 Zr2 C33 93.9(3) . . ?
O9 Zr2 C34 75.4(3) . . ?
O18 Zr2 Zr1 114.37(18) . . ?
O18 Zr2 Zr5 74.46(18) . . ?
O18 Zr2 O9 84.0(2) . . ?
O18 Zr2 C30 73.8(3) . . ?
O18 Zr2 C31 84.5(3) . . ?
O18 Zr2 C32 116.2(3) . . ?
O18 Zr2 C33 125.8(3) . . ?
O18 Zr2 C34 98.1(3) . . ?
C30 Zr2 Zr1 163.8(2) . . ?
C30 Zr2 Zr5 135.9(2) . . ?
C30 Zr2 C34 31.40(15) . . ?
C31 Zr2 Zr1 156.0(2) . . ?
C31 Zr2 Zr5 115.8(2) . . ?
C31 Zr2 C30 31.57(15) . . ?
C31 Zr2 C33 52.3(2) . . ?
C31 Zr2 C34 52.1(2) . . ?
C32 Zr2 Zr1 127.0(2) . . ?
C32 Zr2 Zr5 121.2(2) . . ?
C32 Zr2 C30 52.3(2) . . ?
C32 Zr2 C31 31.71(15) . . ?
C32 Zr2 C33 31.64(15) . . ?
C32 Zr2 C34 52.2(2) . . ?
C33 Zr2 Zr1 117.3(2) . . ?
C33 Zr2 Zr5 148.5(2) . . ?
C33 Zr2 C30 52.1(2) . . ?
C33 Zr2 C34 31.44(15) . . ?
C34 Zr2 Zr1 132.9(2) . . ?
C34 Zr2 Zr5 167.1(2) . . ?
Zr6 Zr3 Zr4 60.14(3) . . ?
O4 Zr3 Zr4 86.54(18) . . ?
O4 Zr3 Zr6 38.28(17) . . ?
O4 Zr3 O10 86.3(2) . . ?
O4 Zr3 O15 91.2(2) . . ?
O4 Zr3 O17 153.5(2) . . ?
O4 Zr3 C50 114.3(3) . . ?
O4 Zr3 C51 84.1(3) . . ?
O4 Zr3 C52 82.0(3) . . ?
O4 Zr3 C53 110.6(3) . . ?
O4 Zr3 C54 133.3(3) . . ?
O7 Zr3 Zr4 36.49(16) . . ?
O7 Zr3 Zr6 36.63(15) . . ?
O7 Zr3 O4 74.3(2) . . ?
O7 Zr3 O10 78.4(2) . . ?
O7 Zr3 O15 73.7(2) . . ?
O7 Zr3 O17 79.6(2) . . ?
O7 Zr3 C50 151.8(3) . . ?
O7 Zr3 C51 151.9(2) . . ?
O7 Zr3 C52 152.5(3) . . ?
O7 Zr3 C53 152.8(3) . . ?
O7 Zr3 C54 152.3(2) . . ?
O10 Zr3 Zr4 113.62(18) . . ?
O10 Zr3 Zr6 75.21(17) . . ?
O10 Zr3 C50 127.4(3) . . ?
O10 Zr3 C51 118.5(3) . . ?
O10 Zr3 C52 86.5(3) . . ?
O10 Zr3 C53 75.3(3) . . ?
O10 Zr3 C54 99.1(3) . . ?
O15 Zr3 Zr4 37.99(17) . . ?
O15 Zr3 Zr6 85.34(17) . . ?
O15 Zr3 O10 151.6(2) . . ?
O15 Zr3 O17 85.4(2) . . ?
O15 Zr3 C50 79.2(3) . . ?
O15 Zr3 C51 89.3(3) . . ?
O15 Zr3 C52 121.2(3) . . ?
O15 Zr3 C53 131.4(3) . . ?
O15 Zr3 C54 103.1(3) . . ?
O17 Zr3 Zr4 74.70(18) . . ?
O17 Zr3 Zr6 115.26(17) . . ?
O17 Zr3 O10 84.5(2) . . ?
O17 Zr3 C50 90.9(3) . . ?
O17 Zr3 C51 122.0(3) . . ?
O17 Zr3 C52 122.0(3) . . ?
O17 Zr3 C53 90.9(3) . . ?
O17 Zr3 C54 72.8(3) . . ?
C50 Zr3 Zr4 115.4(2) . . ?
C50 Zr3 Zr6 148.4(2) . . ?
C50 Zr3 C54 31.56(15) . . ?
C51 Zr3 Zr4 126.1(2) . . ?
C51 Zr3 Zr6 121.8(2) . . ?
C51 Zr3 C50 31.82(15) . . ?
C51 Zr3 C52 32.00(15) . . ?
C51 Zr3 C53 52.7(2) . . ?
C51 Zr3 C54 52.5(2) . . ?
C52 Zr3 Zr4 156.2(2) . . ?
C52 Zr3 Zr6 117.3(2) . . ?
C52 Zr3 C50 52.7(2) . . ?
C52 Zr3 C53 31.80(15) . . ?
C52 Zr3 C54 52.5(2) . . ?
C53 Zr3 Zr4 161.7(2) . . ?
C53 Zr3 Zr6 137.9(2) . . ?
C53 Zr3 C50 52.4(2) . . ?
C53 Zr3 C54 31.54(15) . . ?
C54 Zr3 Zr4 130.6(2) . . ?
C54 Zr3 Zr6 169.1(2) . . ?
Zr3 Zr4 Zr6 59.91(3) . . ?
O2 Zr4 Zr3 85.81(17) . . ?
O2 Zr4 Zr6 37.61(16) . . ?
O2 Zr4 O8 86.0(2) . . ?
O2 Zr4 O11 152.5(2) . . ?
O2 Zr4 C40 116.0(2) . . ?
O2 Zr4 C41 132.6(2) . . ?
O2 Zr4 C42 107.8(2) . . ?
O2 Zr4 C43 80.4(2) . . ?
O2 Zr4 C44 84.9(2) . . ?
O7 Zr4 Zr3 36.32(16) . . ?
O7 Zr4 Zr6 36.52(15) . . ?
O7 Zr4 O2 73.5(2) . . ?
O7 Zr4 O8 78.6(2) . . ?
O7 Zr4 O11 79.5(2) . . ?
O7 Zr4 O15 73.6(2) . . ?
O7 Zr4 C40 152.6(3) . . ?
O7 Zr4 C41 153.5(2) . . ?
O7 Zr4 C42 152.5(2) . . ?
O7 Zr4 C43 151.1(2) . . ?
O7 Zr4 C44 151.1(2) . . ?
O8 Zr4 Zr3 113.66(18) . . ?
O8 Zr4 Zr6 75.22(17) . . ?
O8 Zr4 O11 83.7(2) . . ?
O8 Zr4 C40 126.0(3) . . ?
O8 Zr4 C41 96.5(3) . . ?
O8 Zr4 C42 74.2(2) . . ?
O8 Zr4 C43 87.6(3) . . ?
O8 Zr4 C44 119.5(3) . . ?
O11 Zr4 Zr3 75.28(18) . . ?
O11 Zr4 Zr6 114.93(17) . . ?
O11 Zr4 C40 90.5(3) . . ?
O11 Zr4 C41 74.0(2) . . ?
O11 Zr4 C42 93.8(3) . . ?
O11 Zr4 C43 124.4(3) . . ?
O11 Zr4 C44 122.2(3) . . ?
O15 Zr4 Zr3 38.07(17) . . ?
O15 Zr4 Zr6 85.20(17) . . ?
O15 Zr4 O2 90.8(2) . . ?
O15 Zr4 O8 151.7(2) . . ?
O15 Zr4 O11 86.4(2) . . ?
O15 Zr4 C40 80.4(3) . . ?
O15 Zr4 C41 106.1(3) . . ?
O15 Zr4 C42 133.0(2) . . ?
O15 Zr4 C43 119.6(3) . . ?
O15 Zr4 C44 88.0(3) . . ?
C40 Zr4 Zr3 116.47(19) . . ?
C40 Zr4 Zr6 149.87(19) . . ?
C40 Zr4 C41 31.84(14) . . ?
C40 Zr4 C42 52.6(2) . . ?
C40 Zr4 C43 52.9(2) . . ?
C41 Zr4 Zr3 133.67(19) . . ?
C41 Zr4 Zr6 166.40(19) . . ?
C41 Zr4 C42 31.65(13) . . ?
C42 Zr4 Zr3 165.19(19) . . ?
C42 Zr4 Zr6 134.81(19) . . ?
C43 Zr4 Zr3 153.80(19) . . ?
C43 Zr4 Zr6 115.42(18) . . ?
C43 Zr4 C41 52.6(2) . . ?
C43 Zr4 C42 31.75(13) . . ?
C44 Zr4 Zr3 125.00(19) . . ?
C44 Zr4 Zr6 121.78(18) . . ?
C44 Zr4 C40 32.07(14) . . ?
C44 Zr4 C41 52.8(2) . . ?
C44 Zr4 C42 52.7(2) . . ?
C44 Zr4 C43 32.01(14) . . ?
Zr2 Zr5 Zr1 60.14(3) . . ?
O1 Zr5 Zr1 36.47(16) . . ?
O1 Zr5 Zr2 36.46(16) . . ?
O1 Zr5 O5 73.3(2) . . ?
O1 Zr5 O6 73.8(2) . . ?
O1 Zr5 O16 78.8(2) . . ?
O1 Zr5 O20 79.1(2) . . ?
O1 Zr5 C35 152.2(3) . . ?
O1 Zr5 C36 151.4(3) . . ?
O1 Zr5 C37 152.1(3) . . ?
O1 Zr5 C38 153.4(3) . . ?
O1 Zr5 C39 153.5(3) . . ?
O5 Zr5 Zr1 37.54(16) . . ?
O5 Zr5 Zr2 85.60(17) . . ?
O5 Zr5 O16 151.5(2) . . ?
O5 Zr5 O20 85.7(2) . . ?
O5 Zr5 C35 109.7(3) . . ?
O5 Zr5 C36 81.9(3) . . ?
O5 Zr5 C37 84.4(3) . . ?
O5 Zr5 C38 114.4(3) . . ?
O5 Zr5 C39 133.0(3) . . ?
O6 Zr5 Zr1 85.46(17) . . ?
O6 Zr5 Zr2 38.15(15) . . ?
O6 Zr5 O5 90.5(2) . . ?
O6 Zr5 O16 87.6(2) . . ?
O6 Zr5 O20 152.5(2) . . ?
O6 Zr5 C35 78.5(3) . . ?
O6 Zr5 C36 92.7(3) . . ?
O6 Zr5 C37 124.0(3) . . ?
O6 Zr5 C38 129.2(3) . . ?
O6 Zr5 C39 99.2(3) . . ?
O16 Zr5 Zr1 113.97(17) . . ?
O16 Zr5 Zr2 75.50(18) . . ?
O16 Zr5 O20 83.0(2) . . ?
O16 Zr5 C35 97.8(3) . . ?
O16 Zr5 C36 126.6(3) . . ?
O16 Zr5 C37 119.8(3) . . ?
O16 Zr5 C38 88.2(3) . . ?
O16 Zr5 C39 75.3(3) . . ?
O20 Zr5 Zr1 75.01(17) . . ?
O20 Zr5 Zr2 114.40(17) . . ?
O20 Zr5 C35 128.3(3) . . ?
O20 Zr5 C36 113.6(3) . . ?
O20 Zr5 C37 82.7(3) . . ?
O20 Zr5 C38 76.4(3) . . ?
O20 Zr5 C39 103.2(3) . . ?
C35 Zr5 Zr1 143.7(3) . . ?
C35 Zr5 Zr2 115.8(2) . . ?
C35 Zr5 C36 31.32(16) . . ?
C36 Zr5 Zr1 119.2(2) . . ?
C36 Zr5 Zr2 129.0(2) . . ?
C37 Zr5 Zr1 117.9(2) . . ?
C37 Zr5 Zr2 159.4(3) . . ?
C37 Zr5 C35 52.0(2) . . ?
C37 Zr5 C36 31.40(16) . . ?
C38 Zr5 Zr1 140.9(3) . . ?
C38 Zr5 Zr2 158.6(3) . . ?
C38 Zr5 C35 52.1(2) . . ?
C38 Zr5 C36 52.1(2) . . ?
C38 Zr5 C37 31.59(16) . . ?
C38 Zr5 C39 31.61(16) . . ?
C39 Zr5 Zr1 169.9(2) . . ?
C39 Zr5 Zr2 128.3(2) . . ?
C39 Zr5 C35 31.43(16) . . ?
C39 Zr5 C36 52.0(2) . . ?
C39 Zr5 C37 52.2(2) . . ?
Zr3 Zr6 Zr4 59.95(3) . . ?
O2 Zr6 Zr3 86.12(17) . . ?
O2 Zr6 Zr4 37.99(15) . . ?
O2 Zr6 O4 92.4(2) . . ?
O2 Zr6 O14 152.1(2) . . ?
O2 Zr6 O19 86.1(2) . . ?
O2 Zr6 C45 80.2(2) . . ?
O2 Zr6 C46 85.1(3) . . ?
O2 Zr6 C47 115.6(3) . . ?
O2 Zr6 C48 132.3(2) . . ?
O2 Zr6 C49 107.5(3) . . ?
O4 Zr6 Zr3 38.13(16) . . ?
O4 Zr6 Zr4 86.27(17) . . ?
O4 Zr6 O14 85.8(2) . . ?
O4 Zr6 O19 152.0(2) . . ?
O4 Zr6 C45 119.2(3) . . ?
O4 Zr6 C46 87.8(3) . . ?
O4 Zr6 C47 79.6(3) . . ?
O4 Zr6 C48 104.7(3) . . ?
O4 Zr6 C49 132.0(3) . . ?
O7 Zr6 Zr3 36.38(16) . . ?
O7 Zr6 Zr4 36.44(16) . . ?
O7 Zr6 O2 73.8(2) . . ?
O7 Zr6 O4 73.9(2) . . ?
O7 Zr6 O14 78.9(2) . . ?
O7 Zr6 O19 78.8(2) . . ?
O7 Zr6 C45 151.6(3) . . ?
O7 Zr6 C46 151.1(2) . . ?
O7 Zr6 C47 152.3(3) . . ?
O7 Zr6 C48 153.5(2) . . ?
O7 Zr6 C49 153.0(3) . . ?
O14 Zr6 Zr3 75.26(18) . . ?
O14 Zr6 Zr4 114.14(16) . . ?
O14 Zr6 O19 82.8(2) . . ?
O14 Zr6 C45 124.8(3) . . ?
O14 Zr6 C46 122.6(3) . . ?
O14 Zr6 C47 91.4(3) . . ?
O14 Zr6 C48 74.6(2) . . ?
O14 Zr6 C49 94.0(3) . . ?
O19 Zr6 Zr3 113.94(17) . . ?
O19 Zr6 Zr4 75.34(17) . . ?
O19 Zr6 C45 88.2(3) . . ?
O19 Zr6 C46 119.8(3) . . ?
O19 Zr6 C47 126.1(3) . . ?
O19 Zr6 C48 96.8(3) . . ?
O19 Zr6 C49 74.5(3) . . ?
C45 Zr6 Zr3 153.2(2) . . ?
C45 Zr6 Zr4 115.83(19) . . ?
C45 Zr6 C46 31.68(14) . . ?
C45 Zr6 C47 52.4(2) . . ?
C45 Zr6 C48 52.5(2) . . ?
C46 Zr6 Zr3 124.6(2) . . ?
C46 Zr6 Zr4 122.2(2) . . ?
C46 Zr6 C47 31.56(14) . . ?
C47 Zr6 Zr3 116.1(2) . . ?
C47 Zr6 Zr4 149.8(2) . . ?
C48 Zr6 Zr3 133.2(2) . . ?
C48 Zr6 Zr4 166.8(2) . . ?
C48 Zr6 C46 52.4(2) . . ?
C48 Zr6 C47 31.62(14) . . ?
C49 Zr6 Zr3 164.9(2) . . ?
C49 Zr6 Zr4 135.1(2) . . ?
C49 Zr6 C45 31.82(15) . . ?
C49 Zr6 C46 52.5(2) . . ?
C49 Zr6 C47 52.4(2) . . ?
C49 Zr6 C48 31.78(14) . . ?
Zr2 O1 Zr1 107.0(2) . . ?
Zr5 O1 Zr1 107.6(2) . . ?
Zr5 O1 Zr2 107.5(3) . . ?
Zr4 O2 H2 127.8 . . ?
Zr6 O2 Zr4 104.4(2) . . ?
Zr6 O2 H2 127.8 . . ?
Zr1 O3 H3 127.8 . . ?
Zr2 O3 Zr1 104.4(2) . . ?
Zr2 O3 H3 127.8 . . ?
Zr3 O4 Zr6 103.6(2) . . ?
Zr3 O4 H4 128.2 . . ?
Zr6 O4 H4 128.2 . . ?
Zr1 O5 Zr5 104.6(3) . . ?
Zr1 O5 H5 127.7 . . ?
Zr5 O5 H5 127.7 . . ?
Zr2 O6 H6 128.0 . . ?
Zr5 O6 Zr2 104.0(2) . . ?
Zr5 O6 H6 128.0 . . ?
Zr3 O7 Zr4 107.2(3) . . ?
Zr3 O7 Zr6 107.0(3) . . ?
Zr4 O7 Zr6 107.0(2) . . ?
C12 O8 Zr4 128.8(6) . . ?
C11 O9 Zr2 128.8(6) . . ?
C4 O10 Zr3 128.9(6) . . ?
C17 O11 Zr4 127.9(6) . . ?
C11 O12 Zr1 130.1(6) . . ?
C22 O13 Zr1 129.1(6) . . ?
C4 O14 Zr6 128.9(6) . . ?
Zr3 O15 H15 128.0 . . ?
Zr4 O15 Zr3 103.9(3) . . ?
Zr4 O15 H15 128.0 . . ?
C18 O16 Zr5 127.0(6) . . ?
C17 O17 Zr3 129.1(6) . . ?
C18 O18 Zr2 129.2(7) . . ?
C12 O19 Zr6 128.1(6) . . ?
C22 O20 Zr5 128.1(6) . . ?
C3 C1 C4 120.6(9) . . ?
C3 C1 C20 119.1(8) . . ?
C20 C1 C4 120.2(9) . . ?
C3 C2 H2A 120.2 . . ?
C3 C2 C14 119.5(9) . . ?
C14 C2 H2A 120.2 . . ?
C1 C3 H3A 119.5 . . ?
C2 C3 C1 120.9(9) . . ?
C2 C3 H3A 119.5 . . ?
O10 C4 C1 117.8(9) . . ?
O14 C4 O10 124.4(9) . . ?
O14 C4 C1 117.7(9) . . ?
Zr1 C5 H5A 117.6 . . ?
C6 C5 Zr1 74.2(3) . . ?
C6 C5 H5A 126.0 . . ?
C6 C5 C9 108.0 . . ?
C9 C5 Zr1 74.2(3) . . ?
C9 C5 H5A 126.0 . . ?
Zr1 C6 H6A 117.7 . . ?
C5 C6 Zr1 74.1(3) . . ?
C5 C6 H6A 126.0 . . ?
C5 C6 C7 108.0 . . ?
C7 C6 Zr1 74.3(3) . . ?
C7 C6 H6A 126.0 . . ?
Zr1 C7 H7 117.8 . . ?
C6 C7 Zr1 74.0(3) . . ?
C6 C7 H7 126.0 . . ?
C8 C7 Zr1 74.2(3) . . ?
C8 C7 C6 108.0 . . ?
C8 C7 H7 126.0 . . ?
Zr1 C8 H8 117.8 . . ?
C7 C8 Zr1 74.1(3) . . ?
C7 C8 H8 126.0 . . ?
C9 C8 Zr1 74.0(3) . . ?
C9 C8 C7 108.0 . . ?
C9 C8 H8 126.0 . . ?
Zr1 C9 H9 117.7 . . ?
C5 C9 Zr1 74.1(3) . . ?
C5 C9 H9 126.0 . . ?
C8 C9 Zr1 74.2(3) . . ?
C8 C9 C5 108.0 . . ?
C8 C9 H9 126.0 . . ?
C15 C10 H10 120.1 . . ?
C23 C10 H10 120.1 . . ?
C23 C10 C15 119.7(9) . . ?
O9 C11 C13 119.7(9) . . ?
O12 C11 O9 123.2(9) . . ?
O12 C11 C13 117.1(9) . . ?
O8 C12 C21 117.4(9) . . ?
O19 C12 O8 124.0(9) . . ?
O19 C12 C21 118.6(9) . . ?
C15 C13 C11 119.8(9) . . ?
C15 C13 C16 120.3(8) . . ?
C16 C13 C11 119.8(9) . . ?
C2 C14 C18 119.4(9) . . ?
C25 C14 C2 120.1(9) . . ?
C25 C14 C18 120.4(9) . . ?
C10 C15 H15A 120.2 . . ?
C13 C15 C10 119.7(9) . . ?
C13 C15 H15A 120.2 . . ?
C13 C16 H16 119.9 . . ?
C24 C16 C13 120.1(9) . . ?
C24 C16 H16 119.9 . . ?
O11 C17 O17 123.4(9) . . ?
O11 C17 C23 119.3(9) . . ?
O17 C17 C23 117.3(10) . . ?
O16 C18 C14 118.6(9) . . ?
O18 C18 O16 123.7(9) . . ?
O18 C18 C14 117.7(9) . . ?
C27 C19 C22 120.6(8) . . ?
C27 C19 C28 120.1(9) . . ?
C28 C19 C22 119.1(9) . . ?
C1 C20 H20 119.9 . . ?
C1 C20 C25 120.2(9) . . ?
C25 C20 H20 119.9 . . ?
C26 C21 C12 120.4(9) . . ?
C26 C21 C29 119.8(9) . . ?
C29 C21 C12 119.5(9) . . ?
O13 C22 C19 116.7(8) . . ?
O20 C22 O13 124.4(9) . . ?
O20 C22 C19 118.9(8) . . ?
C10 C23 C17 119.5(9) . . ?
C10 C23 C24 120.1(9) . . ?
C24 C23 C17 120.1(9) . . ?
C16 C24 C23 119.7(9) . . ?
C16 C24 H24 120.1 . . ?
C23 C24 H24 120.1 . . ?
C14 C25 C20 119.7(9) . . ?
C14 C25 H25 120.2 . . ?
C20 C25 H25 120.2 . . ?
C21 C26 H26 119.7 . . ?
C21 C26 C27 120.6(9) . . ?
C27 C26 H26 119.7 . . ?
C19 C27 C26 119.6(9) . . ?
C19 C27 H27 120.2 . . ?
C26 C27 H27 120.2 . . ?
C19 C28 H28 119.9 . . ?
C19 C28 C29 120.2(9) . . ?
C29 C28 H28 119.9 . . ?
C21 C29 H29 120.3 . . ?
C28 C29 C21 119.4(9) . . ?
C28 C29 H29 120.3 . . ?
Zr2 C30 H30 117.9 . . ?
C31 C30 Zr2 73.5(3) . . ?
C31 C30 H30 126.0 . . ?
C31 C30 C34 108.0 . . ?
C34 C30 Zr2 74.6(3) . . ?
C34 C30 H30 126.0 . . ?
Zr2 C31 H31 117.1 . . ?
C30 C31 Zr2 75.0(3) . . ?
C30 C31 H31 126.0 . . ?
C32 C31 Zr2 74.0(3) . . ?
C32 C31 C30 108.0 . . ?
C32 C31 H31 126.0 . . ?
Zr2 C32 H32 116.9 . . ?
C31 C32 Zr2 74.3(3) . . ?
C31 C32 H32 126.0 . . ?
C31 C32 C33 108.0 . . ?
C33 C32 Zr2 74.9(3) . . ?
C33 C32 H32 126.0 . . ?
Zr2 C33 H33 117.7 . . ?
C32 C33 Zr2 73.5(3) . . ?
C32 C33 H33 126.0 . . ?
C34 C33 Zr2 74.8(3) . . ?
C34 C33 C32 108.0 . . ?
C34 C33 H33 126.0 . . ?
Zr2 C34 H34 118.2 . . ?
C30 C34 Zr2 74.0(3) . . ?
C30 C34 C33 108.0 . . ?
C30 C34 H34 126.0 . . ?
C33 C34 Zr2 73.7(3) . . ?
C33 C34 H34 126.0 . . ?
Zr5 C35 H35 118.0 . . ?
C36 C35 Zr5 74.4(3) . . ?
C36 C35 H35 126.0 . . ?
C39 C35 Zr5 73.6(3) . . ?
C39 C35 H35 126.0 . . ?
C39 C35 C36 108.0 . . ?
Zr5 C36 H36 118.0 . . ?
C35 C36 Zr5 74.3(3) . . ?
C35 C36 H36 126.0 . . ?
C37 C36 Zr5 73.6(3) . . ?
C37 C36 C35 108.0 . . ?
C37 C36 H36 126.0 . . ?
Zr5 C37 H37 117.3 . . ?
C36 C37 Zr5 75.0(3) . . ?
C36 C37 H37 126.0 . . ?
C36 C37 C38 108.0 . . ?
C38 C37 Zr5 73.7(3) . . ?
C38 C37 H37 126.0 . . ?
Zr5 C38 H38 116.8 . . ?
C37 C38 Zr5 74.7(3) . . ?
C37 C38 H38 126.0 . . ?
C37 C38 C39 108.0 . . ?
C39 C38 Zr5 74.6(3) . . ?
C39 C38 H38 126.0 . . ?
Zr5 C39 H39 117.2 . . ?
C35 C39 Zr5 75.0(3) . . ?
C35 C39 C38 108.0 . . ?
C35 C39 H39 126.0 . . ?
C38 C39 Zr5 73.8(3) . . ?
C38 C39 H39 126.0 . . ?
Zr4 C40 H40 117.4 . . ?
C41 C40 Zr4 75.1(3) . . ?
C41 C40 H40 126.0 . . ?
C44 C40 Zr4 73.6(3) . . ?
C44 C40 H40 126.0 . . ?
C44 C40 C41 108.0 . . ?
Zr4 C41 H41 118.4 . . ?
C40 C41 Zr4 73.1(3) . . ?
C40 C41 H41 126.0 . . ?
C42 C41 Zr4 74.4(3) . . ?
C42 C41 C40 108.0 . . ?
C42 C41 H41 126.0 . . ?
Zr4 C42 H42 118.7 . . ?
C41 C42 Zr4 74.0(3) . . ?
C41 C42 H42 126.0 . . ?
C41 C42 C43 108.0 . . ?
C43 C42 Zr4 73.3(3) . . ?
C43 C42 H42 126.0 . . ?
Zr4 C43 H43 117.8 . . ?
C42 C43 Zr4 75.0(3) . . ?
C42 C43 H43 126.0 . . ?
C44 C43 Zr4 73.2(3) . . ?
C44 C43 C42 108.0 . . ?
C44 C43 H43 126.0 . . ?
Zr4 C44 H44 116.9 . . ?
C40 C44 Zr4 74.4(3) . . ?
C40 C44 C43 108.0 . . ?
C40 C44 H44 126.0 . . ?
C43 C44 Zr4 74.8(3) . . ?
C43 C44 H44 126.0 . . ?
Zr6 C45 H45 117.4 . . ?
C46 C45 Zr6 74.8(3) . . ?
C46 C45 H45 126.0 . . ?
C49 C45 Zr6 73.9(3) . . ?
C49 C45 H45 126.0 . . ?
C49 C45 C46 108.0 . . ?
Zr6 C46 H46 118.0 . . ?
C45 C46 Zr6 73.6(3) . . ?
C45 C46 H46 126.0 . . ?
C47 C46 Zr6 74.4(3) . . ?
C47 C46 C45 108.0 . . ?
C47 C46 H46 126.0 . . ?
Zr6 C47 H47 118.2 . . ?
C46 C47 Zr6 74.1(3) . . ?
C46 C47 H47 126.0 . . ?
C46 C47 C48 108.0 . . ?
C48 C47 Zr6 73.7(3) . . ?
C48 C47 H47 126.0 . . ?
Zr6 C48 H48 117.7 . . ?
C47 C48 Zr6 74.7(3) . . ?
C47 C48 H48 126.0 . . ?
C47 C48 C49 108.0 . . ?
C49 C48 Zr6 73.6(3) . . ?
C49 C48 H48 126.0 . . ?
Zr6 C49 H49 117.1 . . ?
C45 C49 Zr6 74.3(3) . . ?
C45 C49 C48 108.0 . . ?
C45 C49 H49 126.0 . . ?
C48 C49 Zr6 74.6(3) . . ?
C48 C49 H49 126.0 . . ?
Zr3 C50 H50 118.0 . . ?
C51 C50 Zr3 73.1(3) . . ?
C51 C50 H50 126.0 . . ?
C51 C50 C54 108.0 . . ?
C54 C50 Zr3 74.8(3) . . ?
C54 C50 H50 126.0 . . ?
Zr3 C51 H51 116.9 . . ?
C50 C51 Zr3 75.1(3) . . ?
C50 C51 H51 126.0 . . ?
C50 C51 C52 108.0 . . ?
C52 C51 Zr3 74.0(3) . . ?
C52 C51 H51 126.0 . . ?
Zr3 C52 H52 117.0 . . ?
C51 C52 Zr3 74.0(3) . . ?
C51 C52 H52 126.0 . . ?
C53 C52 Zr3 75.1(3) . . ?
C53 C52 C51 108.0 . . ?
C53 C52 H52 126.0 . . ?
Zr3 C53 H53 118.0 . . ?
C52 C53 Zr3 73.1(3) . . ?
C52 C53 H53 126.0 . . ?
C54 C53 Zr3 74.8(3) . . ?
C54 C53 C52 108.0 . . ?
C54 C53 H53 126.0 . . ?
Zr3 C54 H54 118.7 . . ?
C50 C54 Zr3 73.6(3) . . ?
C50 C54 H54 126.0 . . ?
C53 C54 Zr3 73.6(3) . . ?
C53 C54 C50 108.0 . . ?
C53 C54 H54 126.0 . . ?
C55 N1 C58 115.2(11) . . ?
C56 N1 C55 127.8(13) . . ?
C56 N1 C58 117.0(11) . . ?
N1 C55 H55A 109.5 . . ?
N1 C55 H55B 109.5 . . ?
N1 C55 H55C 109.5 . . ?
H55A C55 H55B 109.5 . . ?
H55A C55 H55C 109.5 . . ?
H55B C55 H55C 109.5 . . ?
O21 C56 N1 123.8(15) . . ?
O21 C56 C57 119.7(13) . . ?
N1 C56 C57 116.4(12) . . ?
C56 C57 H57A 109.5 . . ?
C56 C57 H57B 109.5 . . ?
C56 C57 H57C 109.5 . . ?
H57A C57 H57B 109.5 . . ?
H57A C57 H57C 109.5 . . ?
H57B C57 H57C 109.5 . . ?
N1 C58 H58A 109.5 . . ?
N1 C58 H58B 109.5 . . ?
N1 C58 H58C 109.5 . . ?
H58A C58 H58B 109.5 . . ?
H58A C58 H58C 109.5 . . ?
H58B C58 H58C 109.5 . . ?

loop_
_geom_bond_atom_site_label_1
_geom_bond_atom_site_label_2
_geom_bond_distance
_geom_bond_site_symmetry_2
_geom_bond_publ_flag
Zr1 Zr2 3.3634(13) . ?
Zr1 Zr5 3.3582(12) . ?
Zr1 O1 2.094(6) . ?
Zr1 O3 2.131(6) . ?
Zr1 O5 2.114(6) . ?
Zr1 O12 2.188(6) . ?
Zr1 O13 2.191(6) . ?
Zr1 C5 2.534(8) . ?
Zr1 C6 2.535(7) . ?
Zr1 C7 2.538(8) . ?
Zr1 C8 2.538(8) . ?
Zr1 C9 2.536(7) . ?
Zr2 Zr5 3.3549(13) . ?
Zr2 O1 2.091(6) . ?
Zr2 O3 2.125(6) . ?
Zr2 O6 2.136(6) . ?
Zr2 O9 2.209(6) . ?
Zr2 O18 2.184(6) . ?
Zr2 C30 2.549(8) . ?
Zr2 C31 2.530(9) . ?
Zr2 C32 2.527(8) . ?
Zr2 C33 2.543(8) . ?
Zr2 C34 2.557(8) . ?
Zr3 Zr4 3.3498(14) . ?
Zr3 Zr6 3.3486(13) . ?
Zr3 O4 2.127(6) . ?
Zr3 O7 2.077(6) . ?
Zr3 O10 2.205(6) . ?
Zr3 O15 2.128(6) . ?
Zr3 O17 2.188(6) . ?
Zr3 C50 2.541(9) . ?
Zr3 C51 2.515(8) . ?
Zr3 C52 2.515(9) . ?
Zr3 C53 2.541(9) . ?
Zr3 C54 2.556(8) . ?
Zr4 Zr6 3.3563(13) . ?
Zr4 O2 2.133(6) . ?
Zr4 O7 2.085(6) . ?
Zr4 O8 2.194(6) . ?
Zr4 O11 2.206(6) . ?
Zr4 O15 2.124(7) . ?
Zr4 C40 2.529(8) . ?
Zr4 C41 2.554(8) . ?
Zr4 C42 2.559(8) . ?
Zr4 C43 2.538(8) . ?
Zr4 C44 2.518(8) . ?
Zr5 O1 2.068(6) . ?
Zr5 O5 2.130(6) . ?
Zr5 O6 2.121(6) . ?
Zr5 O16 2.213(7) . ?
Zr5 O20 2.219(6) . ?
Zr5 C35 2.551(8) . ?
Zr5 C36 2.552(8) . ?
Zr5 C37 2.536(9) . ?
Zr5 C38 2.523(9) . ?
Zr5 C39 2.533(8) . ?
Zr6 O2 2.115(6) . ?
Zr6 O4 2.134(6) . ?
Zr6 O7 2.089(6) . ?
Zr6 O14 2.199(6) . ?
Zr6 O19 2.207(7) . ?
Zr6 C45 2.525(8) . ?
Zr6 C46 2.541(8) . ?
Zr6 C47 2.545(8) . ?
Zr6 C48 2.532(8) . ?
Zr6 C49 2.520(8) . ?
O2 H2 0.9500 . ?
O3 H3 0.9500 . ?
O4 H4 0.9500 . ?
O5 H5 0.9500 . ?
O6 H6 0.9500 . ?
O8 C12 1.272(12) . ?
O9 C11 1.262(12) . ?
O10 C4 1.261(11) . ?
O11 C17 1.254(12) . ?
O12 C11 1.259(11) . ?
O13 C22 1.269(11) . ?
O14 C4 1.256(11) . ?
O15 H15 0.9500 . ?
O16 C18 1.260(12) . ?
O17 C17 1.259(11) . ?
O18 C18 1.255(12) . ?
O19 C12 1.263(12) . ?
O20 C22 1.246(11) . ?
C1 C3 1.378(12) . ?
C1 C4 1.491(12) . ?
C1 C20 1.391(13) . ?
C2 H2A 0.9500 . ?
C2 C3 1.375(12) . ?
C2 C14 1.400(13) . ?
C3 H3A 0.9500 . ?
C5 H5A 0.9500 . ?
C5 C6 1.387(6) . ?
C5 C9 1.387(6) . ?
C6 H6A 0.9500 . ?
C6 C7 1.387(6) . ?
C7 H7 0.9500 . ?
C7 C8 1.387(6) . ?
C8 H8 0.9500 . ?
C8 C9 1.387(6) . ?
C9 H9 0.9500 . ?
C10 H10 0.9500 . ?
C10 C15 1.399(12) . ?
C10 C23 1.386(14) . ?
C11 C13 1.487(12) . ?
C12 C21 1.488(13) . ?
C13 C15 1.383(13) . ?
C13 C16 1.398(13) . ?
C14 C18 1.505(13) . ?
C14 C25 1.371(13) . ?
C15 H15A 0.9500 . ?
C16 H16 0.9500 . ?
C16 C24 1.370(12) . ?
C17 C23 1.476(13) . ?
C19 C22 1.490(12) . ?
C19 C27 1.384(13) . ?
C19 C28 1.384(13) . ?
C20 H20 0.9500 . ?
C20 C25 1.395(13) . ?
C21 C26 1.372(13) . ?
C21 C29 1.401(13) . ?
C23 C24 1.409(13) . ?
C24 H24 0.9500 . ?
C25 H25 0.9500 . ?
C26 H26 0.9500 . ?
C26 C27 1.392(13) . ?
C27 H27 0.9500 . ?
C28 H28 0.9500 . ?
C28 C29 1.389(13) . ?
C29 H29 0.9500 . ?
C30 H30 0.9500 . ?
C30 C31 1.382(7) . ?
C30 C34 1.382(6) . ?
C31 H31 0.9500 . ?
C31 C32 1.381(7) . ?
C32 H32 0.9500 . ?
C32 C33 1.382(7) . ?
C33 H33 0.9500 . ?
C33 C34 1.382(7) . ?
C34 H34 0.9500 . ?
C35 H35 0.9500 . ?
C35 C36 1.377(7) . ?
C35 C39 1.377(7) . ?
C36 H36 0.9500 . ?
C36 C37 1.377(7) . ?
C37 H37 0.9500 . ?
C37 C38 1.377(7) . ?
C38 H38 0.9500 . ?
C38 C39 1.377(7) . ?
C39 H39 0.9500 . ?
C40 H40 0.9500 . ?
C40 C41 1.394(6) . ?
C40 C44 1.394(6) . ?
C41 H41 0.9500 . ?
C41 C42 1.394(6) . ?
C42 H42 0.9500 . ?
C42 C43 1.394(6) . ?
C43 H43 0.9500 . ?
C43 C44 1.394(6) . ?
C44 H44 0.9500 . ?
C45 H45 0.9500 . ?
C45 C46 1.383(6) . ?
C45 C49 1.383(6) . ?
C46 H46 0.9500 . ?
C46 C47 1.383(6) . ?
C47 H47 0.9500 . ?
C47 C48 1.383(6) . ?
C48 H48 0.9500 . ?
C48 C49 1.383(6) . ?
C49 H49 0.9500 . ?
C50 H50 0.9500 . ?
C50 C51 1.386(7) . ?
C50 C54 1.386(7) . ?
C51 H51 0.9500 . ?
C51 C52 1.386(7) . ?
C52 H52 0.9500 . ?
C52 C53 1.386(7) . ?
C53 H53 0.9500 . ?
C53 C54 1.385(7) . ?
C54 H54 0.9500 . ?
O21 C56 1.252(13) . ?
N1 C55 1.461(14) . ?
N1 C56 1.269(16) . ?
N1 C58 1.497(17) . ?
C55 H55A 0.9800 . ?
C55 H55B 0.9800 . ?
C55 H55C 0.9800 . ?
C56 C57 1.517(19) . ?
C57 H57A 0.9800 . ?
C57 H57B 0.9800 . ?
C57 H57C 0.9800 . ?
C58 H58A 0.9800 . ?
C58 H58B 0.9800 . ?
C58 H58C 0.9800 . ?
O22 H22 0.8699 . ?

loop_
_geom_torsion_atom_site_label_1
_geom_torsion_atom_site_label_2
_geom_torsion_atom_site_label_3
_geom_torsion_atom_site_label_4
_geom_torsion
_geom_torsion_site_symmetry_1
_geom_torsion_site_symmetry_2
_geom_torsion_site_symmetry_3
_geom_torsion_site_symmetry_4
_geom_torsion_publ_flag
Zr1 O12 C11 O9 36.9(13) . . . . ?
Zr1 O12 C11 C13 -141.3(7) . . . . ?
Zr1 O13 C22 O20 -35.5(14) . . . . ?
Zr1 O13 C22 C19 140.7(7) . . . . ?
Zr1 C5 C6 C7 67.1(3) . . . . ?
Zr1 C5 C9 C8 -67.1(3) . . . . ?
Zr1 C6 C7 C8 66.9(3) . . . . ?
Zr1 C7 C8 C9 66.8(3) . . . . ?
Zr1 C8 C9 C5 66.9(3) . . . . ?
Zr2 O9 C11 O12 -34.2(13) . . . . ?
Zr2 O9 C11 C13 143.9(7) . . . . ?
Zr2 O18 C18 O16 41.9(14) . . . . ?
Zr2 O18 C18 C14 -136.0(7) . . . . ?
Zr2 C30 C31 C32 67.2(3) . . . . ?
Zr2 C30 C34 C33 -66.5(3) . . . . ?
Zr2 C31 C32 C33 67.9(3) . . . . ?
Zr2 C32 C33 C34 67.5(3) . . . . ?
Zr2 C33 C34 C30 66.6(3) . . . . ?
Zr3 O10 C4 O14 -33.2(14) . . . . ?
Zr3 O10 C4 C1 142.6(7) . . . . ?
Zr3 O17 C17 O11 39.9(13) . . . . ?
Zr3 O17 C17 C23 -137.5(7) . . . . ?
Zr3 C50 C51 C52 67.3(3) . . . . ?
Zr3 C50 C54 C53 -66.1(3) . . . . ?
Zr3 C51 C52 C53 68.0(3) . . . . ?
Zr3 C52 C53 C54 67.3(3) . . . . ?
Zr3 C53 C54 C50 66.1(3) . . . . ?
Zr4 O8 C12 O19 36.8(14) . . . . ?
Zr4 O8 C12 C21 -140.8(7) . . . . ?
Zr4 O11 C17 O17 -37.7(13) . . . . ?
Zr4 O11 C17 C23 139.7(7) . . . . ?
Zr4 C40 C41 C42 66.8(3) . . . . ?
Zr4 C40 C44 C43 -67.8(3) . . . . ?
Zr4 C41 C42 C43 65.9(3) . . . . ?
Zr4 C42 C43 C44 66.3(3) . . . . ?
Zr4 C43 C44 C40 67.5(3) . . . . ?
Zr5 O16 C18 O18 -37.6(14) . . . . ?
Zr5 O16 C18 C14 140.2(7) . . . . ?
Zr5 O20 C22 O13 36.8(14) . . . . ?
Zr5 O20 C22 C19 -139.3(7) . . . . ?
Zr5 C35 C36 C37 -66.5(3) . . . . ?
Zr5 C35 C39 C38 67.0(3) . . . . ?
Zr5 C36 C37 C38 -66.9(3) . . . . ?
Zr5 C37 C38 C39 -67.7(4) . . . . ?
Zr5 C38 C39 C35 -67.8(3) . . . . ?
Zr6 O14 C4 O10 34.8(14) . . . . ?
Zr6 O14 C4 C1 -140.9(7) . . . . ?
Zr6 O19 C12 O8 -37.0(14) . . . . ?
Zr6 O19 C12 C21 140.6(7) . . . . ?
Zr6 C45 C46 C47 -67.0(3) . . . . ?
Zr6 C45 C49 C48 67.6(3) . . . . ?
Zr6 C46 C47 C48 -66.4(3) . . . . ?
Zr6 C47 C48 C49 -66.7(3) . . . . ?
Zr6 C48 C49 C45 -67.4(3) . . . . ?
O8 C12 C21 C26 1.3(14) . . . . ?
O8 C12 C21 C29 174.9(9) . . . . ?
O9 C11 C13 C15 -174.2(8) . . . . ?
O9 C11 C13 C16 2.7(13) . . . . ?
O11 C17 C23 C10 -2.6(13) . . . . ?
O11 C17 C23 C24 -175.3(9) . . . . ?
O12 C11 C13 C15 4.1(13) . . . . ?
O12 C11 C13 C16 -179.0(8) . . . . ?
O17 C17 C23 C10 175.0(9) . . . . ?
O17 C17 C23 C24 2.3(13) . . . . ?
O19 C12 C21 C26 -176.5(9) . . . . ?
O19 C12 C21 C29 -2.8(14) . . . . ?
C1 C20 C25 C14 2.1(16) . . . . ?
C2 C14 C18 O16 -171.0(9) . . . . ?
C2 C14 C18 O18 6.9(14) . . . . ?
C2 C14 C25 C20 4.1(15) . . . . ?
C3 C1 C4 O10 -2.0(13) . . . . ?
C3 C1 C4 O14 174.1(9) . . . . ?
C3 C1 C20 C25 -7.4(15) . . . . ?
C3 C2 C14 C18 170.7(9) . . . . ?
C3 C2 C14 C25 -4.9(15) . . . . ?
C4 C1 C3 C2 -170.2(9) . . . . ?
C4 C1 C20 C25 169.5(9) . . . . ?
C5 C6 C7 Zr1 -67.0(3) . . . . ?
C5 C6 C7 C8 0.0 . . . . ?
C6 C5 C9 Zr1 67.0(3) . . . . ?
C6 C5 C9 C8 0.0 . . . . ?
C6 C7 C8 Zr1 -66.8(3) . . . . ?
C6 C7 C8 C9 0.0 . . . . ?
C7 C8 C9 Zr1 -66.9(3) . . . . ?
C7 C8 C9 C5 0.0 . . . . ?
C9 C5 C6 Zr1 -67.1(3) . . . . ?
C9 C5 C6 C7 0.0 . . . . ?
C10 C23 C24 C16 -3.3(14) . . . . ?
C11 C13 C15 C10 170.3(9) . . . . ?
C11 C13 C16 C24 -169.8(8) . . . . ?
C12 C21 C26 C27 170.5(9) . . . . ?
C12 C21 C29 C28 -171.6(9) . . . . ?
C13 C16 C24 C23 -2.1(14) . . . . ?
C14 C2 C3 C1 -0.6(15) . . . . ?
C15 C10 C23 C17 -169.0(9) . . . . ?
C15 C10 C23 C24 3.7(14) . . . . ?
C15 C13 C16 C24 7.0(14) . . . . ?
C16 C13 C15 C10 -6.5(14) . . . . ?
C17 C23 C24 C16 169.4(8) . . . . ?
C18 C14 C25 C20 -171.5(9) . . . . ?
C19 C28 C29 C21 2.0(16) . . . . ?
C20 C1 C3 C2 6.6(15) . . . . ?
C20 C1 C4 O10 -178.8(9) . . . . ?
C20 C1 C4 O14 -2.8(13) . . . . ?
C21 C26 C27 C19 0.1(16) . . . . ?
C22 C19 C27 C26 -170.2(9) . . . . ?
C22 C19 C28 C29 169.2(10) . . . . ?
C23 C10 C15 C13 1.1(15) . . . . ?
C25 C14 C18 O16 4.6(14) . . . . ?
C25 C14 C18 O18 -177.5(9) . . . . ?
C26 C21 C29 C28 2.1(16) . . . . ?
C27 C19 C22 O13 2.4(14) . . . . ?
C27 C19 C22 O20 178.8(9) . . . . ?
C27 C19 C28 C29 -5.2(16) . . . . ?
C28 C19 C22 O13 -171.9(9) . . . . ?
C28 C19 C22 O20 4.5(14) . . . . ?
C28 C19 C27 C26 4.1(16) . . . . ?
C29 C21 C26 C27 -3.2(16) . . . . ?
C30 C31 C32 Zr2 -67.9(3) . . . . ?
C30 C31 C32 C33 0.0 . . . . ?
C31 C30 C34 Zr2 66.4(3) . . . . ?
C31 C30 C34 C33 0.0 . . . . ?
C31 C32 C33 Zr2 -67.5(3) . . . . ?
C31 C32 C33 C34 0.0 . . . . ?
C32 C33 C34 Zr2 -66.6(3) . . . . ?
C32 C33 C34 C30 0.0 . . . . ?
C34 C30 C31 Zr2 -67.2(3) . . . . ?
C34 C30 C31 C32 0.0 . . . . ?
C35 C36 C37 Zr5 66.9(3) . . . . ?
C35 C36 C37 C38 0.0 . . . . ?
C36 C35 C39 Zr5 -67.0(3) . . . . ?
C36 C35 C39 C38 0.0 . . . . ?
C36 C37 C38 Zr5 67.7(4) . . . . ?
C36 C37 C38 C39 0.0 . . . . ?
C37 C38 C39 Zr5 67.8(3) . . . . ?
C37 C38 C39 C35 0.0 . . . . ?
C39 C35 C36 Zr5 66.4(3) . . . . ?
C39 C35 C36 C37 0.0 . . . . ?
C40 C41 C42 Zr4 -65.9(3) . . . . ?
C40 C41 C42 C43 0.0 . . . . ?
C41 C40 C44 Zr4 67.8(3) . . . . ?
C41 C40 C44 C43 0.0 . . . . ?
C41 C42 C43 Zr4 -66.4(3) . . . . ?
C41 C42 C43 C44 0.0 . . . . ?
C42 C43 C44 Zr4 -67.5(3) . . . . ?
C42 C43 C44 C40 0.0 . . . . ?
C44 C40 C41 Zr4 -66.8(3) . . . . ?
C44 C40 C41 C42 0.0 . . . . ?
C45 C46 C47 Zr6 66.4(3) . . . . ?
C45 C46 C47 C48 0.0 . . . . ?
C46 C45 C49 Zr6 -67.6(3) . . . . ?
C46 C45 C49 C48 0.0 . . . . ?
C46 C47 C48 Zr6 66.7(3) . . . . ?
C46 C47 C48 C49 0.0 . . . . ?
C47 C48 C49 Zr6 67.4(3) . . . . ?
C47 C48 C49 C45 0.0 . . . . ?
C49 C45 C46 Zr6 67.0(3) . . . . ?
C49 C45 C46 C47 0.0 . . . . ?
C50 C51 C52 Zr3 -68.0(3) . . . . ?
C50 C51 C52 C53 0.0 . . . . ?
C51 C50 C54 Zr3 66.1(3) . . . . ?
C51 C50 C54 C53 0.0 . . . . ?
C51 C52 C53 Zr3 -67.3(3) . . . . ?
C51 C52 C53 C54 0.0 . . . . ?
C52 C53 C54 Zr3 -66.1(3) . . . . ?
C52 C53 C54 C50 0.0 . . . . ?
C54 C50 C51 Zr3 -67.3(3) . . . . ?
C54 C50 C51 C52 0.0 . . . . ?
C55 N1 C56 O21 -178.0(11) . . . . ?
C55 N1 C56 C57 5.1(18) . . . . ?
C58 N1 C56 O21 -0.8(18) . . . . ?
C58 N1 C56 C57 -177.7(11) . . . . ?
